data_4328876
loop_
_publ_author_name
'Siou-Yin Chen'
'Christopher C. Beedle'
'Pei-Rung Gan'
'Gene-Hsian Lee'
'Stephen Hill'
'En-Che Yang'

_publ_section_title
;
 Half-Integer Spin Heptanuclear Single-Molecule Magnet with an Unusual
 MnIII6MnII Exchange-Coupled Core
;
_journal_name_full 'Inorganic Chemistry'
_journal_page_first 4448
_journal_page_last 4457
_journal_paper_doi 10.1021/ic2019154
_journal_volume 51
_journal_year 2012
_chemical_formula_sum 'C70 H94 Cl10 Mn7 N6 O27'
_chemical_formula_weight 2190.59
_chemical_name_systematic
; 
 ? 
;
_space_group_IT_number 14
_symmetry_cell_setting monoclinic
_symmetry_space_group_name_Hall '-P 2ybc'
_symmetry_space_group_name_H-M 'P 1 21/c 1'
_atom_sites_solution_hydrogens geom
_atom_sites_solution_primary direct
_atom_sites_solution_secondary difmap
_audit_creation_method SHELXL-97
_cell_angle_alpha 90.00
_cell_angle_beta 100.9372(13)
_cell_angle_gamma 90.00
_cell_formula_units_Z 2
_cell_length_a 14.9810(8)
_cell_length_b 22.1533(12)
_cell_length_c 13.1267(7)
_cell_measurement_reflns_used 3960
_cell_measurement_temperature 150(2)
_cell_measurement_theta_max 23.56
_cell_measurement_theta_min 2.30
_cell_volume 4277.3(4)
_computing_cell_refinement 'Bruker SAINT'
_computing_data_collection 'Bruker SMART'
_computing_data_reduction 'Bruker SAINT'
_computing_molecular_graphics 'Bruker SHELXTL'
_computing_publication_material 'Bruker SHELXTL'
_computing_structure_refinement 'SHELXL-97 (Sheldrick, 1997)'
_computing_structure_solution 'SHELXS-97 (Sheldrick, 1990)'
_diffrn_ambient_temperature 150(2)
_diffrn_measured_fraction_theta_full 1.000
_diffrn_measured_fraction_theta_max 1.000
_diffrn_measurement_device_type 'BRUKER SMART APEXCCD area detector'
_diffrn_measurement_method 'omega scans'
_diffrn_radiation_monochromator graphite
_diffrn_radiation_source 'fine-focus sealed tube'
_diffrn_radiation_type MoK\a
_diffrn_radiation_wavelength 0.71073
_diffrn_reflns_av_R_equivalents 0.0700
_diffrn_reflns_av_sigmaI/netI 0.0668
_diffrn_reflns_limit_h_max 19
_diffrn_reflns_limit_h_min -19
_diffrn_reflns_limit_k_max 28
_diffrn_reflns_limit_k_min -28
_diffrn_reflns_limit_l_max 17
_diffrn_reflns_limit_l_min -16
_diffrn_reflns_number 32721
_diffrn_reflns_theta_full 27.50
_diffrn_reflns_theta_max 27.50
_diffrn_reflns_theta_min 1.66
_exptl_absorpt_coefficient_mu 1.392
_exptl_absorpt_correction_T_max 0.9211
_exptl_absorpt_correction_T_min 0.6965
_exptl_absorpt_correction_type multi-scan
_exptl_crystal_colour dark-brown
_exptl_crystal_density_diffrn 1.701
_exptl_crystal_density_meas ?
_exptl_crystal_description plate
_exptl_crystal_F_000 2234
_exptl_crystal_size_max 0.28
_exptl_crystal_size_mid 0.25
_exptl_crystal_size_min 0.06
_refine_diff_density_max 1.089
_refine_diff_density_min -1.311
_refine_diff_density_rms 0.107
_refine_ls_extinction_method none
_refine_ls_goodness_of_fit_ref 1.049
_refine_ls_hydrogen_treatment constr
_refine_ls_matrix_type full
_refine_ls_number_parameters 544
_refine_ls_number_reflns 9819
_refine_ls_number_restraints 6
_refine_ls_restrained_S_all 1.058
_refine_ls_R_factor_all 0.0926
_refine_ls_R_factor_gt 0.0648
_refine_ls_shift/su_max 0.011
_refine_ls_shift/su_mean 0.000
_refine_ls_structure_factor_coef Fsqd
_refine_ls_weighting_details 'calc w=1/[\s^2^(Fo^2^)+(0.0516P)^2^+11.5786P] where P=(Fo^2^+2Fc^2^)/3'
_refine_ls_weighting_scheme calc
_refine_ls_wR_factor_gt 0.1374
_refine_ls_wR_factor_ref 0.1499
_reflns_number_gt 7287
_reflns_number_total 9819
_reflns_threshold_expression >2sigma(I)
_cod_data_source_file ic2019154_si_002.cif
_cod_data_source_block ic15432
_cod_depositor_comments
;
The following automatic conversions were performed:

'_exptl_crystal_density_meas' value 'not_measured' was changed to '?'
- the value is perceived as not measured.

Automatic conversion script
Id: cif_fix_values 3008 2015-01-20 13:52:24Z robertas 
;
_cod_database_code 4328876

loop_
_symmetry_equiv_pos_as_xyz
'x, y, z'
'-x, y+1/2, -z+1/2'
'-x, -y, -z'
'x, -y-1/2, z-1/2'

loop_
_atom_site_label
_atom_site_type_symbol
_atom_site_fract_x
_atom_site_fract_y
_atom_site_fract_z
_atom_site_U_iso_or_equiv
_atom_site_adp_type
_atom_site_occupancy
_atom_site_symmetry_multiplicity
_atom_site_calc_flag
_atom_site_refinement_flags
_atom_site_disorder_assembly
_atom_site_disorder_group
Mn1 Mn 0.5000 0.5000 1.5000 0.01701(19) Uani 1 2 d S . .
Mn2 Mn 0.69177(4) 0.56865(3) 1.55822(5) 0.01888(15) Uani 1 1 d . . .
Mn3 Mn 0.51341(4) 0.64215(3) 1.45139(5) 0.01750(15) Uani 1 1 d . . .
Mn4 Mn 0.32555(4) 0.56842(3) 1.36623(5) 0.01904(15) Uani 1 1 d . . .
O1 O 0.7802(2) 0.59746(14) 1.6637(2) 0.0280(7) Uani 1 1 d . . .
O2 O 0.59455(19) 0.55658(12) 1.4364(2) 0.0183(6) Uani 1 1 d . . .
O3 O 0.7397(2) 0.48508(13) 1.5568(2) 0.0253(7) Uani 1 1 d . . .
O4 O 0.5650(2) 0.70040(13) 1.3797(2) 0.0234(6) Uani 1 1 d . . .
O5 O 0.43439(19) 0.58715(12) 1.5116(2) 0.0191(6) Uani 1 1 d . . .
O6 O 0.6166(2) 0.63724(13) 1.5707(2) 0.0227(6) Uani 1 1 d . . .
O7 O 0.2380(2) 0.62692(14) 1.3650(2) 0.0274(7) Uani 1 1 d . . .
O8 O 0.39381(19) 0.49344(12) 1.3596(2) 0.0192(6) Uani 1 1 d . . .
O9 O 0.4222(2) 0.62414(13) 1.3317(2) 0.0232(7) Uani 1 1 d . . .
N1 N 0.7774(2) 0.57614(16) 1.4400(3) 0.0233(8) Uani 1 1 d . . .
N2 N 0.4712(2) 0.70755(15) 1.5594(3) 0.0212(8) Uani 1 1 d . . .
N3 N 0.3016(2) 0.56147(15) 1.1976(3) 0.0214(8) Uani 1 1 d . . .
C1 C 0.8704(3) 0.59812(19) 1.6636(4) 0.0278(10) Uani 1 1 d . . .
C2 C 0.9304(3) 0.5859(2) 1.7559(4) 0.0389(13) Uani 1 1 d . . .
H2 H 0.9074 0.5771 1.8169 0.047 Uiso 1 1 calc R . .
C3 C 1.0230(4) 0.5864(2) 1.7595(5) 0.0457(15) Uani 1 1 d . . .
H3 H 1.0636 0.5783 1.8229 0.055 Uiso 1 1 calc R . .
C4 C 1.0568(4) 0.5988(2) 1.6709(5) 0.0463(15) Uani 1 1 d . . .
H4 H 1.1205 0.5985 1.6729 0.056 Uiso 1 1 calc R . .
C5 C 0.9978(3) 0.6116(2) 1.5795(5) 0.0388(13) Uani 1 1 d . . .
H5 H 1.0214 0.6202 1.5189 0.047 Uiso 1 1 calc R . .
C6 C 0.9050(3) 0.6121(2) 1.5744(4) 0.0298(10) Uani 1 1 d . . .
C7 C 0.8417(3) 0.6266(2) 1.4739(4) 0.0291(10) Uani 1 1 d . . .
H7A H 0.8069 0.6636 1.4829 0.035 Uiso 1 1 calc R . .
H7B H 0.8778 0.6347 1.4195 0.035 Uiso 1 1 calc R . .
C8 C 0.7110(3) 0.5906(2) 1.3457(3) 0.0252(9) Uani 1 1 d . . .
H8A H 0.7385 0.5839 1.2837 0.030 Uiso 1 1 calc R . .
H8B H 0.6932 0.6336 1.3468 0.030 Uiso 1 1 calc R . .
C9 C 0.6280(3) 0.5509(2) 1.3401(3) 0.0243(9) Uani 1 1 d . . .
H9A H 0.5802 0.5634 1.2810 0.029 Uiso 1 1 calc R . .
H9B H 0.6441 0.5084 1.3293 0.029 Uiso 1 1 calc R . .
C10 C 0.8247(3) 0.5178(2) 1.4306(4) 0.0269(10) Uani 1 1 d . . .
H10A H 0.8883 0.5259 1.4238 0.032 Uiso 1 1 calc R . .
H10B H 0.7942 0.4966 1.3672 0.032 Uiso 1 1 calc R . .
C11 C 0.8243(3) 0.4775(2) 1.5247(4) 0.0284(10) Uani 1 1 d . . .
H11A H 0.8324 0.4347 1.5063 0.034 Uiso 1 1 calc R . .
H11B H 0.8748 0.4888 1.5817 0.034 Uiso 1 1 calc R . .
C12 C 0.5969(3) 0.75412(19) 1.4207(3) 0.0235(9) Uani 1 1 d . . .
C13 C 0.6795(3) 0.7756(2) 1.4025(3) 0.0280(10) Uani 1 1 d . . .
H13 H 0.7142 0.7520 1.3639 0.034 Uiso 1 1 calc R . .
C14 C 0.7116(3) 0.8321(2) 1.4408(4) 0.0344(12) Uani 1 1 d . . .
H14 H 0.7678 0.8469 1.4276 0.041 Uiso 1 1 calc R . .
C15 C 0.6622(4) 0.8659(2) 1.4971(4) 0.0380(13) Uani 1 1 d . . .
H15 H 0.6848 0.9038 1.5242 0.046 Uiso 1 1 calc R . .
C16 C 0.5802(4) 0.8452(2) 1.5149(4) 0.0338(11) Uani 1 1 d . . .
H16 H 0.5462 0.8695 1.5535 0.041 Uiso 1 1 calc R . .
C17 C 0.5457(3) 0.78957(19) 1.4777(3) 0.0256(10) Uani 1 1 d . . .
C18 C 0.4578(3) 0.76564(19) 1.5017(3) 0.0247(10) Uani 1 1 d . . .
H18A H 0.4319 0.7958 1.5437 0.030 Uiso 1 1 calc R . .
H18B H 0.4137 0.7596 1.4361 0.030 Uiso 1 1 calc R . .
C19 C 0.3858(3) 0.68057(19) 1.5777(3) 0.0235(9) Uani 1 1 d . . .
H19A H 0.3368 0.6881 1.5170 0.028 Uiso 1 1 calc R . .
H19B H 0.3681 0.6996 1.6392 0.028 Uiso 1 1 calc R . .
C20 C 0.3974(3) 0.61327(19) 1.5952(3) 0.0229(9) Uani 1 1 d . . .
H20A H 0.4389 0.6056 1.6622 0.028 Uiso 1 1 calc R . .
H20B H 0.3379 0.5946 1.5980 0.028 Uiso 1 1 calc R . .
C21 C 0.5413(3) 0.7112(2) 1.6565(3) 0.0260(10) Uani 1 1 d . . .
H21A H 0.5212 0.6871 1.7115 0.031 Uiso 1 1 calc R . .
H21B H 0.5478 0.7537 1.6801 0.031 Uiso 1 1 calc R . .
C22 C 0.6327(3) 0.68784(19) 1.6391(3) 0.0224(9) Uani 1 1 d . . .
H22A H 0.6652 0.7199 1.6083 0.027 Uiso 1 1 calc R . .
H22B H 0.6707 0.6756 1.7061 0.027 Uiso 1 1 calc R . .
C23 C 0.2146(3) 0.6666(2) 1.2857(4) 0.0269(10) Uani 1 1 d . . .
C24 C 0.2099(3) 0.7277(2) 1.3087(4) 0.0324(11) Uani 1 1 d . . .
H24 H 0.2232 0.7411 1.3787 0.039 Uiso 1 1 calc R . .
C25 C 0.1858(3) 0.7688(2) 1.2291(5) 0.0406(13) Uani 1 1 d . . .
H25 H 0.1833 0.8105 1.2447 0.049 Uiso 1 1 calc R . .
C26 C 0.1654(4) 0.7498(2) 1.1269(5) 0.0440(14) Uani 1 1 d . . .
H26 H 0.1479 0.7782 1.0727 0.053 Uiso 1 1 calc R . .
C27 C 0.1706(3) 0.6897(2) 1.1045(4) 0.0368(12) Uani 1 1 d . . .
H27 H 0.1571 0.6770 1.0341 0.044 Uiso 1 1 calc R . .
C28 C 0.1951(3) 0.6467(2) 1.1823(4) 0.0293(10) Uani 1 1 d . . .
C29 C 0.2062(3) 0.5817(2) 1.1570(4) 0.0299(10) Uani 1 1 d . . .
H29A H 0.1915 0.5760 1.0808 0.036 Uiso 1 1 calc R . .
H29B H 0.1635 0.5569 1.1883 0.036 Uiso 1 1 calc R . .
C30 C 0.3138(3) 0.49585(19) 1.1816(3) 0.0262(10) Uani 1 1 d . . .
H30A H 0.3204 0.4883 1.1091 0.031 Uiso 1 1 calc R . .
H30B H 0.2597 0.4735 1.1944 0.031 Uiso 1 1 calc R . .
C31 C 0.3982(3) 0.4739(2) 1.2560(3) 0.0252(10) Uani 1 1 d . . .
H31A H 0.4015 0.4293 1.2537 0.030 Uiso 1 1 calc R . .
H31B H 0.4534 0.4905 1.2351 0.030 Uiso 1 1 calc R . .
C32 C 0.3689(3) 0.5977(2) 1.1539(3) 0.0265(10) Uani 1 1 d . . .
H32A H 0.3385 0.6165 1.0881 0.032 Uiso 1 1 calc R . .
H32B H 0.4173 0.5707 1.1384 0.032 Uiso 1 1 calc R . .
C33 C 0.4117(3) 0.6469(2) 1.2290(3) 0.0238(9) Uani 1 1 d . . .
H33A H 0.4716 0.6585 1.2138 0.029 Uiso 1 1 calc R . .
H33B H 0.3722 0.6831 1.2211 0.029 Uiso 1 1 calc R . .
Cl1 Cl 0.30841(11) 0.57195(8) 0.86208(10) 0.0566(4) Uani 1 1 d D . .
O10 O 0.2744(3) 0.5760(2) 0.7556(3) 0.0615(13) Uani 1 1 d D A .
O11 O 0.2757(6) 0.5272(4) 0.9070(6) 0.159(4) Uani 1 1 d D A .
O12 O 0.2491(7) 0.6181(4) 0.9076(8) 0.097(3) Uiso 0.60 1 d PD A 1
O13 O 0.3898(6) 0.5962(5) 0.8945(7) 0.084(3) Uiso 0.60 1 d PD A 1
O12' O 0.3297(10) 0.6270(6) 0.9048(11) 0.084(4) Uiso 0.40 1 d PD A 2
O13' O 0.3987(10) 0.5422(8) 0.8707(13) 0.106(5) Uiso 0.40 1 d PD A 2
C34 C 1.1018(5) 0.4323(3) 1.8414(5) 0.0624(18) Uani 1 1 d . . .
H34A H 1.1437 0.3974 1.8544 0.075 Uiso 0.67 1 calc PR B 1
H34B H 1.1363 0.4667 1.8200 0.075 Uiso 0.67 1 calc PR B 1
H34C H 1.1192 0.4754 1.8392 0.075 Uiso 0.33 1 d PR B 2
H34D H 1.1559 0.4070 1.8398 0.075 Uiso 0.33 1 d PR B 2
Cl2 Cl 1.01319(11) 0.41423(7) 1.73872(13) 0.0539(4) Uani 1 1 d . C .
Cl3 Cl 1.0683(2) 0.45083(17) 1.9547(3) 0.0774(9) Uiso 0.67 1 d P C 1
Cl3' Cl 1.0545(5) 0.4177(4) 1.9577(6) 0.095(2) Uiso 0.33 1 d P C 2
C35 C 0.9607(4) 0.7485(3) 1.7508(5) 0.0543(16) Uani 1 1 d . . .
H35A H 1.0059 0.7794 1.7404 0.065 Uiso 1 1 calc R . .
H35B H 0.9786 0.7098 1.7228 0.065 Uiso 1 1 calc R . .
Cl4 Cl 0.96170(19) 0.74049(10) 1.88407(18) 0.0958(7) Uani 1 1 d . . .
Cl5 Cl 0.85381(12) 0.76965(8) 1.6832(2) 0.0900(7) Uani 1 1 d . . .
O14 O 0.4875(11) 0.4858(7) 0.9362(10) 0.138(6) Uani 0.50 1 d P . 1
H14A H 0.4350 0.5047 0.8985 0.206 Uiso 0.50 1 d PR . 1
H14B H 0.5161 0.5029 0.9979 0.206 Uiso 0.50 1 d PR . 1

loop_
_atom_site_aniso_label
_atom_site_aniso_U_11
_atom_site_aniso_U_22
_atom_site_aniso_U_33
_atom_site_aniso_U_23
_atom_site_aniso_U_13
_atom_site_aniso_U_12
Mn1 0.0202(4) 0.0146(4) 0.0166(4) 0.0004(3) 0.0046(3) 0.0001(3)
Mn2 0.0197(3) 0.0166(3) 0.0204(3) 0.0003(2) 0.0040(2) 0.0001(2)
Mn3 0.0226(3) 0.0147(3) 0.0153(3) 0.0000(2) 0.0039(2) -0.0007(2)
Mn4 0.0220(3) 0.0160(3) 0.0190(3) 0.0022(2) 0.0033(2) 0.0007(3)
O1 0.0244(16) 0.0307(18) 0.0264(16) 0.0004(14) -0.0019(13) -0.0024(13)
O2 0.0215(15) 0.0177(15) 0.0165(14) -0.0007(11) 0.0058(11) 0.0004(11)
O3 0.0234(16) 0.0200(16) 0.0352(17) 0.0061(13) 0.0122(13) 0.0056(12)
O4 0.0316(17) 0.0173(15) 0.0226(15) -0.0004(12) 0.0088(13) -0.0058(13)
O5 0.0240(15) 0.0153(14) 0.0190(14) -0.0010(11) 0.0067(12) 0.0007(11)
O6 0.0241(15) 0.0187(15) 0.0228(15) -0.0040(12) -0.0016(12) 0.0014(12)
O7 0.0279(17) 0.0231(16) 0.0302(17) 0.0073(13) 0.0026(13) 0.0065(13)
O8 0.0248(15) 0.0166(14) 0.0164(14) 0.0001(11) 0.0040(11) 0.0019(12)
O9 0.0281(16) 0.0233(16) 0.0166(14) 0.0035(12) 0.0006(12) -0.0074(13)
N1 0.0249(19) 0.0190(19) 0.028(2) 0.0024(15) 0.0102(15) 0.0005(15)
N2 0.0280(19) 0.0166(18) 0.0185(18) -0.0018(14) 0.0028(15) 0.0005(14)
N3 0.0265(19) 0.0177(18) 0.0185(17) 0.0011(14) 0.0003(14) -0.0026(15)
C1 0.025(2) 0.014(2) 0.043(3) -0.0015(19) 0.001(2) -0.0017(18)
C2 0.035(3) 0.026(3) 0.049(3) -0.004(2) -0.009(2) 0.001(2)
C3 0.033(3) 0.027(3) 0.068(4) -0.011(3) -0.014(3) 0.003(2)
C4 0.025(3) 0.029(3) 0.081(4) -0.019(3) 0.000(3) 0.000(2)
C5 0.030(3) 0.022(3) 0.065(4) -0.008(2) 0.010(3) -0.003(2)
C6 0.025(2) 0.017(2) 0.048(3) -0.003(2) 0.008(2) -0.0058(18)
C7 0.028(2) 0.020(2) 0.043(3) 0.000(2) 0.015(2) -0.0052(18)
C8 0.032(2) 0.023(2) 0.024(2) 0.0038(18) 0.0135(19) -0.0003(19)
C9 0.027(2) 0.026(2) 0.023(2) 0.0004(18) 0.0112(18) -0.0005(18)
C10 0.025(2) 0.023(2) 0.036(3) -0.0004(19) 0.0134(19) 0.0008(18)
C11 0.024(2) 0.020(2) 0.042(3) 0.001(2) 0.009(2) 0.0038(18)
C12 0.028(2) 0.020(2) 0.020(2) 0.0039(17) -0.0005(17) 0.0005(17)
C13 0.033(3) 0.025(2) 0.025(2) 0.0039(19) 0.0029(19) -0.0061(19)
C14 0.036(3) 0.034(3) 0.031(3) 0.008(2) 0.001(2) -0.015(2)
C15 0.057(3) 0.023(3) 0.030(3) 0.002(2) -0.001(2) -0.014(2)
C16 0.046(3) 0.021(2) 0.032(3) 0.000(2) 0.003(2) 0.001(2)
C17 0.032(2) 0.017(2) 0.025(2) 0.0027(17) -0.0005(19) 0.0017(18)
C18 0.033(2) 0.018(2) 0.021(2) -0.0012(17) -0.0005(18) 0.0054(18)
C19 0.026(2) 0.022(2) 0.024(2) -0.0019(17) 0.0078(18) 0.0054(18)
C20 0.032(2) 0.022(2) 0.017(2) -0.0011(17) 0.0098(18) 0.0009(18)
C21 0.037(3) 0.019(2) 0.020(2) -0.0031(17) 0.0004(19) 0.0050(19)
C22 0.025(2) 0.019(2) 0.021(2) -0.0037(17) -0.0007(17) 0.0013(17)
C23 0.022(2) 0.023(2) 0.036(3) 0.008(2) 0.0065(19) 0.0016(18)
C24 0.028(2) 0.025(2) 0.043(3) 0.003(2) 0.004(2) 0.0033(19)
C25 0.033(3) 0.024(3) 0.065(4) 0.007(2) 0.011(3) 0.007(2)
C26 0.049(3) 0.032(3) 0.050(3) 0.022(3) 0.007(3) 0.011(2)
C27 0.034(3) 0.040(3) 0.034(3) 0.013(2) -0.001(2) 0.005(2)
C28 0.027(2) 0.024(2) 0.035(3) 0.008(2) -0.001(2) 0.0016(19)
C29 0.029(2) 0.028(3) 0.028(2) 0.0013(19) -0.0045(19) -0.0029(19)
C30 0.038(3) 0.021(2) 0.017(2) -0.0015(17) 0.0007(18) -0.0043(19)
C31 0.036(3) 0.022(2) 0.018(2) -0.0039(17) 0.0063(18) 0.0012(19)
C32 0.036(3) 0.027(2) 0.016(2) 0.0029(18) 0.0037(18) -0.006(2)
C33 0.031(2) 0.024(2) 0.016(2) 0.0075(17) 0.0016(17) -0.0017(18)
Cl1 0.0621(10) 0.0792(11) 0.0265(7) -0.0074(7) 0.0032(6) -0.0297(8)
O10 0.052(3) 0.101(4) 0.029(2) -0.015(2) 0.0023(18) 0.014(2)
O11 0.189(8) 0.139(6) 0.132(6) 0.073(5) -0.013(6) -0.092(6)
C34 0.060(4) 0.063(4) 0.065(4) -0.009(3) 0.014(3) 0.007(3)
Cl2 0.0560(9) 0.0510(9) 0.0558(9) 0.0028(7) 0.0135(7) 0.0029(7)
C35 0.050(4) 0.040(3) 0.071(4) -0.006(3) 0.004(3) 0.004(3)
Cl4 0.136(2) 0.0719(14) 0.0795(14) -0.0130(11) 0.0207(14) 0.0318(13)
Cl5 0.0493(10) 0.0559(11) 0.147(2) 0.0029(12) -0.0263(11) -0.0059(8)
O14 0.157(14) 0.153(14) 0.102(10) 0.007(10) 0.020(10) 0.053(11)

loop_
_atom_type_symbol
_atom_type_description
_atom_type_scat_dispersion_real
_atom_type_scat_dispersion_imag
_atom_type_scat_source
C C 0.0033 0.0016 'International Tables Vol C Tables 4.2.6.8 and 6.1.1.4'
H H 0.0000 0.0000 'International Tables Vol C Tables 4.2.6.8 and 6.1.1.4'
N N 0.0061 0.0033 'International Tables Vol C Tables 4.2.6.8 and 6.1.1.4'
O O 0.0106 0.0060 'International Tables Vol C Tables 4.2.6.8 and 6.1.1.4'
Cl Cl 0.1484 0.1585 'International Tables Vol C Tables 4.2.6.8 and 6.1.1.4'
Mn Mn 0.3368 0.7283 'International Tables Vol C Tables 4.2.6.8 and 6.1.1.4'

loop_
_geom_angle_atom_site_label_1
_geom_angle_atom_site_label_2
_geom_angle_atom_site_label_3
_geom_angle
_geom_angle_site_symmetry_1
_geom_angle_site_symmetry_3
O2 Mn1 O2 180.000(1) 3_668 .
O2 Mn1 O5 81.48(10) 3_668 3_668
O2 Mn1 O5 98.52(10) . 3_668
O2 Mn1 O5 98.52(10) 3_668 .
O2 Mn1 O5 81.48(10) . .
O5 Mn1 O5 180.000(1) 3_668 .
O2 Mn1 O8 82.13(10) 3_668 .
O2 Mn1 O8 97.87(10) . .
O5 Mn1 O8 98.43(10) 3_668 .
O5 Mn1 O8 81.57(10) . .
O2 Mn1 O8 97.87(10) 3_668 3_668
O2 Mn1 O8 82.13(10) . 3_668
O5 Mn1 O8 81.57(10) 3_668 3_668
O5 Mn1 O8 98.43(10) . 3_668
O8 Mn1 O8 180.000(1) . 3_668
O2 Mn1 Mn2 36.83(7) 3_668 3_668
O2 Mn1 Mn2 143.17(7) . 3_668
O5 Mn1 Mn2 87.64(7) 3_668 3_668
O5 Mn1 Mn2 92.36(7) . 3_668
O8 Mn1 Mn2 45.34(7) . 3_668
O8 Mn1 Mn2 134.66(7) 3_668 3_668
O2 Mn1 Mn3 44.90(7) 3_668 3_668
O2 Mn1 Mn3 135.10(7) . 3_668
O5 Mn1 Mn3 36.60(7) 3_668 3_668
O5 Mn1 Mn3 143.40(7) . 3_668
O8 Mn1 Mn3 92.23(7) . 3_668
O8 Mn1 Mn3 87.77(7) 3_668 3_668
Mn2 Mn1 Mn3 59.902(16) 3_668 3_668
O2 Mn1 Mn3 135.10(7) 3_668 .
O2 Mn1 Mn3 44.90(7) . .
O5 Mn1 Mn3 143.40(7) 3_668 .
O5 Mn1 Mn3 36.60(7) . .
O8 Mn1 Mn3 87.77(7) . .
O8 Mn1 Mn3 92.23(7) 3_668 .
Mn2 Mn1 Mn3 120.098(16) 3_668 .
Mn3 Mn1 Mn3 180.0 3_668 .
O2 Mn1 Mn4 92.27(7) 3_668 3_668
O2 Mn1 Mn4 87.73(7) . 3_668
O5 Mn1 Mn4 45.26(7) 3_668 3_668
O5 Mn1 Mn4 134.74(7) . 3_668
O8 Mn1 Mn4 143.64(7) . 3_668
O8 Mn1 Mn4 36.36(7) 3_668 3_668
Mn2 Mn1 Mn4 120.076(16) 3_668 3_668
Mn3 Mn1 Mn4 60.641(16) 3_668 3_668
Mn3 Mn1 Mn4 119.359(16) . 3_668
O1 Mn2 O6 90.68(13) . .
O1 Mn2 O2 167.42(13) . .
O6 Mn2 O2 79.66(12) . .
O1 Mn2 O3 96.91(14) . .
O6 Mn2 O3 163.46(13) . .
O2 Mn2 O3 94.51(12) . .
O1 Mn2 N1 94.10(14) . .
O6 Mn2 N1 115.54(13) . .
O2 Mn2 N1 82.98(13) . .
O3 Mn2 N1 78.66(13) . .
O1 Mn2 O8 104.00(12) . 3_668
O6 Mn2 O8 92.62(12) . 3_668
O2 Mn2 O8 84.64(11) . 3_668
O3 Mn2 O8 71.32(11) . 3_668
N1 Mn2 O8 146.39(12) . 3_668
O1 Mn2 Mn4 100.59(10) . 3_668
O6 Mn2 Mn4 129.67(10) . 3_668
O2 Mn2 Mn4 91.81(8) . 3_668
O3 Mn2 Mn4 34.38(9) . 3_668
N1 Mn2 Mn4 112.35(9) . 3_668
O8 Mn2 Mn4 37.05(7) 3_668 3_668
O4 Mn3 O9 91.72(13) . .
O4 Mn3 O5 167.97(13) . .
O9 Mn3 O5 79.09(12) . .
O4 Mn3 O6 95.82(13) . .
O9 Mn3 O6 164.25(13) . .
O5 Mn3 O6 95.00(12) . .
O4 Mn3 N2 93.85(13) . .
O9 Mn3 N2 114.66(13) . .
O5 Mn3 N2 83.13(12) . .
O6 Mn3 N2 78.67(12) . .
O4 Mn3 O2 104.77(12) . .
O9 Mn3 O2 93.73(12) . .
O5 Mn3 O2 83.75(11) . .
O6 Mn3 O2 70.99(11) . .
N2 Mn3 O2 145.61(11) . .
O4 Mn3 Mn1 145.98(10) . .
O9 Mn3 Mn1 84.13(9) . .
O5 Mn3 Mn1 41.49(8) . .
O6 Mn3 Mn1 81.89(8) . .
N2 Mn3 Mn1 118.58(9) . .
O2 Mn3 Mn1 42.28(7) . .
O7 Mn4 O3 90.36(13) . 3_668
O7 Mn4 O8 166.43(13) . .
O3 Mn4 O8 79.85(12) 3_668 .
O7 Mn4 O9 96.17(13) . .
O3 Mn4 O9 160.96(13) 3_668 .
O8 Mn4 O9 96.08(12) . .
O7 Mn4 N3 93.52(14) . .
O3 Mn4 N3 118.97(14) 3_668 .
O8 Mn4 N3 83.22(12) . .
O9 Mn4 N3 78.56(12) . .
O7 Mn4 O5 105.76(12) . .
O3 Mn4 O5 91.48(12) 3_668 .
O8 Mn4 O5 84.03(11) . .
O9 Mn4 O5 69.55(11) . .
N3 Mn4 O5 144.03(12) . .
O7 Mn4 Mn2 124.57(10) . 3_668
O3 Mn4 Mn2 35.38(9) 3_668 3_668
O8 Mn4 Mn2 44.60(8) . 3_668
O9 Mn4 Mn2 138.51(9) . 3_668
N3 Mn4 Mn2 103.81(9) . 3_668
O5 Mn4 Mn2 90.02(7) . 3_668
C1 O1 Mn2 125.5(3) . .
C9 O2 Mn2 113.3(2) . .
C9 O2 Mn1 130.0(2) . .
Mn2 O2 Mn1 101.67(12) . .
C9 O2 Mn3 115.1(2) . .
Mn2 O2 Mn3 98.13(11) . .
Mn1 O2 Mn3 92.83(10) . .
C11 O3 Mn4 130.5(3) . 3_668
C11 O3 Mn2 117.3(3) . .
Mn4 O3 Mn2 110.24(14) 3_668 .
C12 O4 Mn3 124.1(3) . .
C20 O5 Mn3 113.9(2) . .
C20 O5 Mn1 130.6(2) . .
Mn3 O5 Mn1 101.91(12) . .
C20 O5 Mn4 112.9(2) . .
Mn3 O5 Mn4 99.46(12) . .
Mn1 O5 Mn4 92.30(10) . .
C22 O6 Mn2 130.1(2) . .
C22 O6 Mn3 117.9(2) . .
Mn2 O6 Mn3 111.02(14) . .
C23 O7 Mn4 122.8(3) . .
C31 O8 Mn4 114.4(2) . .
C31 O8 Mn1 131.0(2) . .
Mn4 O8 Mn1 101.97(12) . .
C31 O8 Mn2 113.3(2) . 3_668
Mn4 O8 Mn2 98.34(12) . 3_668
Mn1 O8 Mn2 91.48(10) . 3_668
C33 O9 Mn3 129.6(3) . .
C33 O9 Mn4 118.4(2) . .
Mn3 O9 Mn4 111.89(14) . .
C8 N1 C7 112.6(3) . .
C8 N1 C10 112.1(4) . .
C7 N1 C10 112.7(3) . .
C8 N1 Mn2 102.7(3) . .
C7 N1 Mn2 106.1(3) . .
C10 N1 Mn2 110.1(3) . .
C19 N2 C18 113.3(3) . .
C19 N2 C21 112.1(3) . .
C18 N2 C21 113.1(3) . .
C19 N2 Mn3 101.7(2) . .
C18 N2 Mn3 105.6(2) . .
C21 N2 Mn3 110.2(3) . .
C32 N3 C30 111.3(4) . .
C32 N3 C29 111.9(3) . .
C30 N3 C29 112.2(3) . .
C32 N3 Mn4 111.1(2) . .
C30 N3 Mn4 102.2(2) . .
C29 N3 Mn4 107.6(3) . .
O1 C1 C2 118.5(5) . .
O1 C1 C6 122.1(4) . .
C2 C1 C6 119.4(5) . .
C3 C2 C1 120.5(6) . .
C3 C2 H2 119.8 . .
C1 C2 H2 119.8 . .
C2 C3 C4 120.0(5) . .
C2 C3 H3 120.0 . .
C4 C3 H3 120.0 . .
C5 C4 C3 119.8(5) . .
C5 C4 H4 120.1 . .
C3 C4 H4 120.1 . .
C4 C5 C6 121.2(6) . .
C4 C5 H5 119.4 . .
C6 C5 H5 119.4 . .
C5 C6 C1 119.1(5) . .
C5 C6 C7 120.3(5) . .
C1 C6 C7 120.5(4) . .
N1 C7 C6 111.5(4) . .
N1 C7 H7A 109.3 . .
C6 C7 H7A 109.3 . .
N1 C7 H7B 109.3 . .
C6 C7 H7B 109.3 . .
H7A C7 H7B 108.0 . .
N1 C8 C9 109.4(3) . .
N1 C8 H8A 109.8 . .
C9 C8 H8A 109.8 . .
N1 C8 H8B 109.8 . .
C9 C8 H8B 109.8 . .
H8A C8 H8B 108.2 . .
O2 C9 C8 108.9(3) . .
O2 C9 H9A 109.9 . .
C8 C9 H9A 109.9 . .
O2 C9 H9B 109.9 . .
C8 C9 H9B 109.9 . .
H9A C9 H9B 108.3 . .
N1 C10 C11 111.5(4) . .
N1 C10 H10A 109.3 . .
C11 C10 H10A 109.3 . .
N1 C10 H10B 109.3 . .
C11 C10 H10B 109.3 . .
H10A C10 H10B 108.0 . .
O3 C11 C10 108.1(3) . .
O3 C11 H11A 110.1 . .
C10 C11 H11A 110.1 . .
O3 C11 H11B 110.1 . .
C10 C11 H11B 110.1 . .
H11A C11 H11B 108.4 . .
O4 C12 C13 119.4(4) . .
O4 C12 C17 120.9(4) . .
C13 C12 C17 119.6(4) . .
C12 C13 C14 120.1(5) . .
C12 C13 H13 119.9 . .
C14 C13 H13 119.9 . .
C15 C14 C13 120.0(5) . .
C15 C14 H14 120.0 . .
C13 C14 H14 120.0 . .
C14 C15 C16 120.3(5) . .
C14 C15 H15 119.8 . .
C16 C15 H15 119.8 . .
C15 C16 C17 121.4(5) . .
C15 C16 H16 119.3 . .
C17 C16 H16 119.3 . .
C16 C17 C12 118.6(4) . .
C16 C17 C18 121.3(4) . .
C12 C17 C18 120.1(4) . .
N2 C18 C17 111.8(3) . .
N2 C18 H18A 109.3 . .
C17 C18 H18A 109.3 . .
N2 C18 H18B 109.3 . .
C17 C18 H18B 109.3 . .
H18A C18 H18B 107.9 . .
N2 C19 C20 110.3(3) . .
N2 C19 H19A 109.6 . .
C20 C19 H19A 109.6 . .
N2 C19 H19B 109.6 . .
C20 C19 H19B 109.6 . .
H19A C19 H19B 108.1 . .
O5 C20 C19 109.2(3) . .
O5 C20 H20A 109.8 . .
C19 C20 H20A 109.8 . .
O5 C20 H20B 109.8 . .
C19 C20 H20B 109.8 . .
H20A C20 H20B 108.3 . .
N2 C21 C22 111.2(3) . .
N2 C21 H21A 109.4 . .
C22 C21 H21A 109.4 . .
N2 C21 H21B 109.4 . .
C22 C21 H21B 109.4 . .
H21A C21 H21B 108.0 . .
O6 C22 C21 108.2(3) . .
O6 C22 H22A 110.1 . .
C21 C22 H22A 110.1 . .
O6 C22 H22B 110.1 . .
C21 C22 H22B 110.1 . .
H22A C22 H22B 108.4 . .
O7 C23 C24 118.7(4) . .
O7 C23 C28 121.0(4) . .
C24 C23 C28 120.4(4) . .
C25 C24 C23 119.6(5) . .
C25 C24 H24 120.2 . .
C23 C24 H24 120.2 . .
C24 C25 C26 120.7(5) . .
C24 C25 H25 119.6 . .
C26 C25 H25 119.6 . .
C27 C26 C25 119.5(5) . .
C27 C26 H26 120.2 . .
C25 C26 H26 120.2 . .
C26 C27 C28 121.7(5) . .
C26 C27 H27 119.2 . .
C28 C27 H27 119.2 . .
C27 C28 C23 118.1(4) . .
C27 C28 C29 121.4(5) . .
C23 C28 C29 120.4(4) . .
C28 C29 N3 110.4(4) . .
C28 C29 H29A 109.6 . .
N3 C29 H29A 109.6 . .
C28 C29 H29B 109.6 . .
N3 C29 H29B 109.6 . .
H29A C29 H29B 108.1 . .
N3 C30 C31 109.3(3) . .
N3 C30 H30A 109.8 . .
C31 C30 H30A 109.8 . .
N3 C30 H30B 109.8 . .
C31 C30 H30B 109.8 . .
H30A C30 H30B 108.3 . .
O8 C31 C30 109.2(3) . .
O8 C31 H31A 109.8 . .
C30 C31 H31A 109.8 . .
O8 C31 H31B 109.8 . .
C30 C31 H31B 109.8 . .
H31A C31 H31B 108.3 . .
N3 C32 C33 111.7(3) . .
N3 C32 H32A 109.3 . .
C33 C32 H32A 109.3 . .
N3 C32 H32B 109.3 . .
C33 C32 H32B 109.3 . .
H32A C32 H32B 107.9 . .
O9 C33 C32 108.5(3) . .
O9 C33 H33A 110.0 . .
C32 C33 H33A 110.0 . .
O9 C33 H33B 110.0 . .
C32 C33 H33B 110.0 . .
H33A C33 H33B 108.4 . .
O11 Cl1 O13 124.5(6) . .
O11 Cl1 O12' 125.4(7) . .
O13 Cl1 O12' 51.1(7) . .
O11 Cl1 O10 114.0(4) . .
O13 Cl1 O10 115.7(5) . .
O12' Cl1 O10 111.6(6) . .
O11 Cl1 O13' 92.5(8) . .
O13 Cl1 O13' 52.3(7) . .
O12' Cl1 O13' 103.1(9) . .
O10 Cl1 O13' 105.0(7) . .
O11 Cl1 O12 92.0(6) . .
O13 Cl1 O12 99.7(6) . .
O12' Cl1 O12 49.7(7) . .
O10 Cl1 O12 102.5(4) . .
O13' Cl1 O12 147.4(8) . .
Cl1 O13' H14A 143.3 . .
Cl3 C34 Cl2 114.9(4) . .
Cl3 C34 Cl3' 24.7(3) . .
Cl2 C34 Cl3' 104.2(4) . .
Cl3 C34 H34A 108.5 . .
Cl2 C34 H34A 108.5 . .
Cl3' C34 H34A 92.9 . .
Cl3 C34 H34B 108.5 . .
Cl2 C34 H34B 108.5 . .
Cl3' C34 H34B 132.7 . .
H34A C34 H34B 107.5 . .
Cl3 C34 H34C 85.2 . .
Cl2 C34 H34C 111.4 . .
Cl3' C34 H34C 109.9 . .
H34A C34 H34C 126.5 . .
H34B C34 H34C 25.4 . .
Cl3 C34 H34D 122.1 . .
Cl2 C34 H34D 111.0 . .
Cl3' C34 H34D 111.4 . .
H34A C34 H34D 20.8 . .
H34B C34 H34D 87.5 . .
H34C C34 H34D 108.9 . .
Cl5 C35 Cl4 111.6(4) . .
Cl5 C35 H35A 109.3 . .
Cl4 C35 H35A 109.3 . .
Cl5 C35 H35B 109.3 . .
Cl4 C35 H35B 109.3 . .
H35A C35 H35B 108.0 . .
O14 O14 H14A 110.2 3_667 .
O14 O14 H14B 16.1 3_667 .
H14A O14 H14B 118.7 . .

loop_
_geom_bond_atom_site_label_1
_geom_bond_atom_site_label_2
_geom_bond_distance
_geom_bond_site_symmetry_2
Mn1 O2 2.173(3) 3_668
Mn1 O2 2.173(3) .
Mn1 O5 2.185(3) 3_668
Mn1 O5 2.185(3) .
Mn1 O8 2.199(3) .
Mn1 O8 2.199(3) 3_668
Mn1 Mn2 3.2121(6) 3_668
Mn1 Mn3 3.2268(6) 3_668
Mn1 Mn3 3.2268(6) .
Mn1 Mn4 3.2357(6) 3_668
Mn2 O1 1.840(3) .
Mn2 O6 1.917(3) .
Mn2 O2 1.966(3) .
Mn2 O3 1.987(3) .
Mn2 N1 2.199(4) .
Mn2 O8 2.285(3) 3_668
Mn2 Mn4 3.2202(9) 3_668
Mn3 O4 1.850(3) .
Mn3 O9 1.919(3) .
Mn3 O5 1.966(3) .
Mn3 O6 1.983(3) .
Mn3 N2 2.202(3) .
Mn3 O2 2.280(3) .
Mn4 O7 1.841(3) .
Mn4 O3 1.938(3) 3_668
Mn4 O8 1.961(3) .
Mn4 O9 2.018(3) .
Mn4 N3 2.180(3) .
Mn4 O5 2.300(3) .
Mn4 Mn2 3.2202(9) 3_668
O1 C1 1.351(5) .
O2 C9 1.451(5) .
O3 C11 1.420(5) .
O3 Mn4 1.938(3) 3_668
O4 C12 1.355(5) .
O5 C20 1.441(5) .
O6 C22 1.428(5) .
O7 C23 1.357(5) .
O8 C31 1.441(5) .
O8 Mn2 2.285(3) 3_668
O9 C33 1.420(5) .
N1 C8 1.470(6) .
N1 C7 1.488(6) .
N1 C10 1.490(5) .
N2 C19 1.472(6) .
N2 C18 1.487(5) .
N2 C21 1.491(5) .
N3 C32 1.486(5) .
N3 C30 1.485(5) .
N3 C29 1.497(6) .
C1 C2 1.391(7) .
C1 C6 1.402(7) .
C2 C3 1.380(7) .
C2 H2 0.9500 .
C3 C4 1.381(9) .
C3 H3 0.9500 .
C4 C5 1.378(8) .
C4 H4 0.9500 .
C5 C6 1.379(7) .
C5 H5 0.9500 .
C6 C7 1.506(7) .
C7 H7A 0.9900 .
C7 H7B 0.9900 .
C8 C9 1.514(6) .
C8 H8A 0.9900 .
C8 H8B 0.9900 .
C9 H9A 0.9900 .
C9 H9B 0.9900 .
C10 C11 1.525(6) .
C10 H10A 0.9900 .
C10 H10B 0.9900 .
C11 H11A 0.9900 .
C11 H11B 0.9900 .
C12 C13 1.388(6) .
C12 C17 1.408(6) .
C13 C14 1.398(6) .
C13 H13 0.9500 .
C14 C15 1.365(7) .
C14 H14 0.9500 .
C15 C16 1.373(7) .
C15 H15 0.9500 .
C16 C17 1.390(6) .
C16 H16 0.9500 .
C17 C18 1.507(6) .
C18 H18A 0.9900 .
C18 H18B 0.9900 .
C19 C20 1.513(6) .
C19 H19A 0.9900 .
C19 H19B 0.9900 .
C20 H20A 0.9900 .
C20 H20B 0.9900 .
C21 C22 1.522(6) .
C21 H21A 0.9900 .
C21 H21B 0.9900 .
C22 H22A 0.9900 .
C22 H22B 0.9900 .
C23 C24 1.392(6) .
C23 C28 1.404(7) .
C24 C25 1.380(7) .
C24 H24 0.9500 .
C25 C26 1.384(8) .
C25 H25 0.9500 .
C26 C27 1.368(7) .
C26 H26 0.9500 .
C27 C28 1.395(6) .
C27 H27 0.9500 .
C28 C29 1.493(6) .
C29 H29A 0.9900 .
C29 H29B 0.9900 .
C30 C31 1.523(6) .
C30 H30A 0.9900 .
C30 H30B 0.9900 .
C31 H31A 0.9900 .
C31 H31B 0.9900 .
C32 C33 1.526(6) .
C32 H32A 0.9900 .
C32 H32B 0.9900 .
C33 H33A 0.9900 .
C33 H33B 0.9900 .
Cl1 O11 1.296(6) .
Cl1 O13 1.326(9) .
Cl1 O12' 1.354(12) .
Cl1 O10 1.397(4) .
Cl1 O13' 1.489(13) .
Cl1 O12 1.548(9) .
O13' H14A 1.0217 .
C34 Cl3 1.708(7) .
C34 Cl2 1.749(7) .
C34 Cl3' 1.831(10) .
C34 H34A 0.9900 .
C34 H34B 0.9900 .
C34 H34C 0.9901 .
C34 H34D 0.9899 .
C35 Cl5 1.741(6) .
C35 Cl4 1.756(7) .
C35 H35A 0.9900 .
C35 H35B 0.9900 .
O14 O14 1.76(3) 3_667
O14 H14A 0.9438 .
O14 H14B 0.9224 .
